data_4310841
loop_
_publ_author_name
'T. Chivers'
'C. Fedorchuk'
'M. Parvez'

_publ_section_title
;
 Synthetic and Structural Investigations of Monomeric Dilithium
 Boraamidinates and Bidentate NBNCN Ligands with Bulky N-Bonded Groups
;
_journal_name_full 'Inorganic Chemistry'
_journal_page_first 2643
_journal_page_last 2653
_journal_paper_doi 10.1021/ic0352755
_journal_volume 43
_journal_year 2004
_chemical_formula_sum 'C62 H87 B2 N4 O0.5'
_chemical_formula_weight 917.98
_chemical_name_systematic
;
 ?
;
_space_group_IT_number 2
_symmetry_cell_setting triclinic
_symmetry_space_group_name_Hall '-P 1'
_symmetry_space_group_name_H-M 'P -1'
_atom_sites_solution_hydrogens geom
_atom_sites_solution_primary direct
_atom_sites_solution_secondary difmap
_audit_creation_method SHELXL-97
_cell_angle_alpha 67.634(6)
_cell_angle_beta 88.134(6)
_cell_angle_gamma 82.276(9)
_cell_formula_units_Z 2
_cell_length_a 11.092(2)
_cell_length_b 15.078(2)
_cell_length_c 19.185(3)
_cell_measurement_temperature 173(2)
_cell_measurement_theta_max 25.00
_cell_measurement_theta_min 3.00
_cell_volume 2939.7(8)
_computing_cell_refinement 'HKL Scalepack (Otwinowski & Minor 1997)'
_computing_data_collection 'Collect (Nonius BV, 1997-2000)'
_computing_data_reduction 'HKL Denzo and Scalepack (Otwinowski & Minor 1997)'
_computing_molecular_graphics 'Cameron (WinGX v1.64-04), Ortep (SHELXTL-NT v5.1, Bruker)'
_computing_publication_material 'WinGX v1.64-05 (L.J. Farrugia)'
_computing_structure_refinement 'SHELXL-97 (Sheldrick, 1997)'
_computing_structure_solution 'SHELXS-97 (Sheldrick, 1990)'
_diffrn_ambient_temperature 173(2)
_diffrn_measured_fraction_theta_full 0.993
_diffrn_measured_fraction_theta_max 0.993
_diffrn_measurement_device_type 'Kappa CCD (Nonius, FR540C)'
_diffrn_measurement_method 'CCD rotation images, thick slices'
_diffrn_radiation_monochromator graphite
_diffrn_radiation_source 'fine-focus sealed tube'
_diffrn_radiation_type MoK\a
_diffrn_radiation_wavelength 0.71073
_diffrn_reflns_av_R_equivalents 0.0346
_diffrn_reflns_av_sigmaI/netI 0.0558
_diffrn_reflns_limit_h_max 13
_diffrn_reflns_limit_h_min -12
_diffrn_reflns_limit_k_max 17
_diffrn_reflns_limit_k_min -17
_diffrn_reflns_limit_l_max 22
_diffrn_reflns_limit_l_min -22
_diffrn_reflns_number 19623
_diffrn_reflns_theta_full 25.01
_diffrn_reflns_theta_max 25.01
_diffrn_reflns_theta_min 2.98
_diffrn_standards_decay_% 'no decay'
_exptl_absorpt_coefficient_mu 0.060
_exptl_absorpt_correction_T_max 0.9964
_exptl_absorpt_correction_T_min 0.9882
_exptl_absorpt_correction_type 'multi-scan method'
_exptl_absorpt_process_details 'HKL Scalepack (Otwinowski & Minor 1997)'
_exptl_crystal_colour colorless
_exptl_crystal_density_diffrn 1.037
_exptl_crystal_density_method 'not measured'
_exptl_crystal_description block
_exptl_crystal_F_000 1002
_exptl_crystal_size_max 0.20
_exptl_crystal_size_mid 0.12
_exptl_crystal_size_min 0.06
_refine_diff_density_max 0.392
_refine_diff_density_min -0.723
_refine_diff_density_rms 0.043
_refine_ls_extinction_method none
_refine_ls_goodness_of_fit_ref 1.105
_refine_ls_hydrogen_treatment mixed
_refine_ls_matrix_type full
_refine_ls_number_parameters 606
_refine_ls_number_reflns 10278
_refine_ls_number_restraints 0
_refine_ls_restrained_S_all 1.105
_refine_ls_R_factor_all 0.1061
_refine_ls_R_factor_gt 0.0631
_refine_ls_shift/su_max 0.004
_refine_ls_shift/su_mean 0.000
_refine_ls_structure_factor_coef Fsqd
_refine_ls_weighting_details 'calc w=1/[\s^2^(Fo^2^)+(0.0840P)^2^+0.8300P] where P=(Fo^2^+2Fc^2^)/3'
_refine_ls_weighting_scheme calc
_refine_ls_wR_factor_gt 0.1626
_refine_ls_wR_factor_ref 0.1875
_reflns_number_gt 6524
_reflns_number_total 10278
_reflns_threshold_expression >2sigma(I)
_cod_data_source_file ic0352755si20040218_033734_1.cif
_cod_data_source_block 6a
_cod_depositor_comments
;
The following automatic conversions were performed:
'_symmetry_cell_setting' value 'Triclinic' changed to 'triclinic'
according to '/home/saulius/struct/CIF-dictionaries/cif_core.dic'
dictionary named 'cif_core.dic' version 2.4.1 from 2010-06-29.

Automatic conversion script
Id: cif_fix_enum 1527 2010-12-29 10:47:43Z saulius 
;
_cod_original_formula_sum 'C62 H87 B2 N4 O0.50'
_cod_database_code 4310841

loop_
_symmetry_equiv_pos_as_xyz
'x, y, z'
'-x, -y, -z'

loop_
_atom_site_label
_atom_site_type_symbol
_atom_site_fract_x
_atom_site_fract_y
_atom_site_fract_z
_atom_site_U_iso_or_equiv
_atom_site_adp_type
_atom_site_occupancy
_atom_site_symmetry_multiplicity
_atom_site_calc_flag
_atom_site_refinement_flags
_atom_site_disorder_assembly
_atom_site_disorder_group
N1 N 0.67438(15) 0.29546(13) 0.35605(11) 0.0396(5) Uani 1 1 d . . .
H1 H 0.7089 0.3468 0.3508 0.048 Uiso 1 1 calc R . .
N2 N 0.48782(15) 0.22396(13) 0.36307(10) 0.0379(5) Uani 1 1 d . . .
H2 H 0.5357 0.1745 0.3593 0.045 Uiso 1 1 calc R . .
N3 N 0.64914(15) 0.64105(13) 0.21816(10) 0.0351(4) Uani 1 1 d . . .
H3 H 0.6086 0.6034 0.2554 0.042 Uiso 1 1 calc R . .
N4 N 0.84292(15) 0.69572(13) 0.16872(10) 0.0361(4) Uani 1 1 d . . .
H4 H 0.8002 0.7305 0.1272 0.043 Uiso 1 1 calc R . .
C1 C 0.75255(18) 0.20900(16) 0.36046(14) 0.0378(6) Uani 1 1 d . . .
C2 C 0.78195(18) 0.13600(16) 0.43187(14) 0.0385(6) Uani 1 1 d . . .
C3 C 0.8571(2) 0.05211(17) 0.43526(16) 0.0460(6) Uani 1 1 d . . .
H3A H 0.8785 0.0019 0.4828 0.055 Uiso 1 1 calc R . .
C4 C 0.9003(2) 0.04157(19) 0.37054(17) 0.0521(7) Uani 1 1 d . . .
H4A H 0.9516 -0.0157 0.3738 0.063 Uiso 1 1 calc R . .
C5 C 0.8700(2) 0.11300(19) 0.30117(16) 0.0520(7) Uani 1 1 d . . .
H5 H 0.9006 0.1043 0.2570 0.062 Uiso 1 1 calc R . .
C6 C 0.79494(19) 0.19811(18) 0.29434(14) 0.0432(6) Uani 1 1 d . . .
C7 C 0.7380(2) 0.14879(17) 0.50340(14) 0.0442(6) Uani 1 1 d . . .
H7 H 0.6553 0.1874 0.4921 0.053 Uiso 1 1 calc R . .
C8 C 0.8210(3) 0.2075(2) 0.52553(19) 0.0731(9) Uani 1 1 d . . .
H8A H 0.7916 0.2154 0.5718 0.110 Uiso 1 1 calc R . .
H8B H 0.8204 0.2712 0.4848 0.110 Uiso 1 1 calc R . .
H8C H 0.9041 0.1733 0.5341 0.110 Uiso 1 1 calc R . .
C9 C 0.7261(3) 0.0555(2) 0.56963(17) 0.0755(9) Uani 1 1 d . . .
H9A H 0.6973 0.0701 0.6134 0.113 Uiso 1 1 calc R . .
H9B H 0.8055 0.0152 0.5818 0.113 Uiso 1 1 calc R . .
H9C H 0.6677 0.0206 0.5566 0.113 Uiso 1 1 calc R . .
C10 C 0.7640(2) 0.2770(2) 0.21755(15) 0.0550(7) Uani 1 1 d . . .
H10 H 0.6914 0.3204 0.2234 0.066 Uiso 1 1 calc R . .
C11 C 0.8685(3) 0.3381(2) 0.19090(18) 0.0787(9) Uani 1 1 d . . .
H11A H 0.8471 0.3895 0.1416 0.118 Uiso 1 1 calc R . .
H11B H 0.9424 0.2969 0.1867 0.118 Uiso 1 1 calc R . .
H11C H 0.8830 0.3669 0.2273 0.118 Uiso 1 1 calc R . .
C12 C 0.7310(3) 0.2392(3) 0.15862(18) 0.0827(10) Uani 1 1 d . . .
H12A H 0.7112 0.2936 0.1106 0.124 Uiso 1 1 calc R . .
H12B H 0.6604 0.2042 0.1752 0.124 Uiso 1 1 calc R . .
H12C H 0.8001 0.1954 0.1521 0.124 Uiso 1 1 calc R . .
C13 C 0.36099(18) 0.21384(15) 0.37191(13) 0.0374(5) Uani 1 1 d . . .
C14 C 0.30449(19) 0.20625(16) 0.43995(14) 0.0407(6) Uani 1 1 d . . .
C15 C 0.1796(2) 0.20076(17) 0.44468(15) 0.0463(6) Uani 1 1 d . . .
H15 H 0.1391 0.1975 0.4898 0.056 Uiso 1 1 calc R . .
C16 C 0.1139(2) 0.19994(17) 0.38547(16) 0.0500(7) Uani 1 1 d . . .
H16 H 0.0291 0.1958 0.3900 0.060 Uiso 1 1 calc R . .
C17 C 0.1710(2) 0.20510(17) 0.31977(15) 0.0482(6) Uani 1 1 d . . .
H17 H 0.1251 0.2036 0.2794 0.058 Uiso 1 1 calc R . .
C18 C 0.2951(2) 0.21252(16) 0.31113(14) 0.0423(6) Uani 1 1 d . . .
C19 C 0.3747(2) 0.20112(19) 0.50825(15) 0.0497(6) Uani 1 1 d . . .
H19 H 0.4597 0.2126 0.4921 0.060 Uiso 1 1 calc R . .
C20 C 0.3819(3) 0.1013(3) 0.56948(19) 0.0860(10) Uani 1 1 d . . .
H20A H 0.4283 0.0992 0.6128 0.129 Uiso 1 1 calc R . .
H20B H 0.4225 0.0536 0.5503 0.129 Uiso 1 1 calc R . .
H20C H 0.2996 0.0864 0.5851 0.129 Uiso 1 1 calc R . .
C21 C 0.3237(3) 0.2783(3) 0.5379(2) 0.0830(10) Uani 1 1 d . . .
H21A H 0.3729 0.2721 0.5815 0.125 Uiso 1 1 calc R . .
H21B H 0.2395 0.2700 0.5533 0.125 Uiso 1 1 calc R . .
H21C H 0.3258 0.3424 0.4983 0.125 Uiso 1 1 calc R . .
C22 C 0.3575(2) 0.2184(2) 0.23790(15) 0.0550(7) Uani 1 1 d . . .
H22 H 0.4271 0.2561 0.2330 0.066 Uiso 1 1 calc R . .
C23 C 0.2779(3) 0.2718(3) 0.16795(19) 0.1032(13) Uani 1 1 d . . .
H23A H 0.3242 0.2729 0.1233 0.155 Uiso 1 1 calc R . .
H23B H 0.2516 0.3383 0.1640 0.155 Uiso 1 1 calc R . .
H23C H 0.2063 0.2388 0.1713 0.155 Uiso 1 1 calc R . .
C24 C 0.4116(4) 0.1194(2) 0.2416(2) 0.0903(11) Uani 1 1 d . . .
H24A H 0.4513 0.1252 0.1940 0.135 Uiso 1 1 calc R . .
H24B H 0.3470 0.0783 0.2502 0.135 Uiso 1 1 calc R . .
H24C H 0.4717 0.0905 0.2831 0.135 Uiso 1 1 calc R . .
C25 C 0.47269(18) 0.40100(16) 0.35935(13) 0.0373(5) Uani 1 1 d . . .
C26 C 0.3615(2) 0.44172(17) 0.32051(14) 0.0456(6) Uani 1 1 d . . .
H26 H 0.3279 0.4092 0.2935 0.055 Uiso 1 1 calc R . .
C27 C 0.2991(2) 0.52768(18) 0.32010(17) 0.0567(7) Uani 1 1 d . . .
H27 H 0.2249 0.5542 0.2922 0.068 Uiso 1 1 calc R . .
C28 C 0.3448(2) 0.57449(19) 0.36023(17) 0.0585(7) Uani 1 1 d . . .
H28 H 0.3013 0.6327 0.3612 0.070 Uiso 1 1 calc R . .
C29 C 0.4540(2) 0.53675(19) 0.39918(17) 0.0584(7) Uani 1 1 d . . .
H29 H 0.4864 0.5693 0.4266 0.070 Uiso 1 1 calc R . .
C30 C 0.5166(2) 0.45133(17) 0.39828(15) 0.0476(6) Uani 1 1 d . . .
H30 H 0.5919 0.4264 0.4252 0.057 Uiso 1 1 calc R . .
C31 C 0.58211(18) 0.70486(16) 0.15117(12) 0.0362(5) Uani 1 1 d . . .
C32 C 0.54716(19) 0.80215(17) 0.14093(14) 0.0444(6) Uani 1 1 d . . .
C33 C 0.4872(2) 0.8636(2) 0.07386(16) 0.0589(7) Uani 1 1 d . . .
H33 H 0.4637 0.9299 0.0655 0.071 Uiso 1 1 calc R . .
C34 C 0.4613(2) 0.8297(2) 0.01933(16) 0.0651(8) Uani 1 1 d . . .
H34 H 0.4200 0.8726 -0.0260 0.078 Uiso 1 1 calc R . .
C35 C 0.4948(2) 0.7342(2) 0.03028(15) 0.0584(7) Uani 1 1 d . . .
H35 H 0.4756 0.7118 -0.0075 0.070 Uiso 1 1 calc R . .
C36 C 0.5564(2) 0.66963(18) 0.09602(13) 0.0453(6) Uani 1 1 d . . .
C37 C 0.5671(2) 0.83838(18) 0.20267(16) 0.0530(7) Uani 1 1 d . . .
H37 H 0.6362 0.7945 0.2356 0.064 Uiso 1 1 calc R . .
C38 C 0.6004(3) 0.9414(2) 0.1732(2) 0.0870(10) Uani 1 1 d . . .
H38A H 0.6119 0.9604 0.2158 0.131 Uiso 1 1 calc R . .
H38B H 0.5347 0.9859 0.1400 0.131 Uiso 1 1 calc R . .
H38C H 0.6759 0.9439 0.1449 0.131 Uiso 1 1 calc R . .
C39 C 0.4548(3) 0.8319(3) 0.25112(18) 0.0744(9) Uani 1 1 d . . .
H39A H 0.4685 0.8553 0.2910 0.112 Uiso 1 1 calc R . .
H39B H 0.4390 0.7645 0.2739 0.112 Uiso 1 1 calc R . .
H39C H 0.3846 0.8718 0.2197 0.112 Uiso 1 1 calc R . .
C40 C 0.5913(2) 0.5644(2) 0.10687(14) 0.0534(7) Uani 1 1 d . . .
H40 H 0.6503 0.5345 0.1504 0.064 Uiso 1 1 calc R . .
C41 C 0.6533(3) 0.5517(3) 0.03919(19) 0.0773(9) Uani 1 1 d . . .
H41A H 0.6746 0.4825 0.0497 0.116 Uiso 1 1 calc R . .
H41B H 0.7274 0.5830 0.0289 0.116 Uiso 1 1 calc R . .
H41C H 0.5981 0.5812 -0.0048 0.116 Uiso 1 1 calc R . .
C42 C 0.4808(3) 0.5104(2) 0.1273(2) 0.0857(10) Uani 1 1 d . . .
H42A H 0.5052 0.4426 0.1342 0.129 Uiso 1 1 calc R . .
H42B H 0.4193 0.5401 0.0867 0.129 Uiso 1 1 calc R . .
H42C H 0.4468 0.5136 0.1742 0.129 Uiso 1 1 calc R . .
C43 C 0.96874(18) 0.70933(16) 0.16592(12) 0.0346(5) Uani 1 1 d . . .
C44 C 1.01438(19) 0.75349(16) 0.20996(12) 0.0361(5) Uani 1 1 d . . .
C45 C 1.1358(2) 0.76904(17) 0.20213(14) 0.0444(6) Uani 1 1 d . . .
H45 H 1.1680 0.7988 0.2318 0.053 Uiso 1 1 calc R . .
C46 C 1.2104(2) 0.74265(19) 0.15277(15) 0.0515(7) Uani 1 1 d . . .
H46 H 1.2927 0.7550 0.1479 0.062 Uiso 1 1 calc R . .
C47 C 1.1651(2) 0.6982(2) 0.11054(15) 0.0515(7) Uani 1 1 d . . .
H47 H 1.2167 0.6799 0.0764 0.062 Uiso 1 1 calc R . .
C48 C 1.0449(2) 0.67942(18) 0.11684(13) 0.0431(6) Uani 1 1 d . . .
C49 C 0.9383(2) 0.78611(18) 0.26494(14) 0.0472(6) Uani 1 1 d . . .
H49 H 0.8554 0.7670 0.2649 0.057 Uiso 1 1 calc R . .
C50 C 0.9239(3) 0.8962(2) 0.2407(2) 0.0815(10) Uani 1 1 d . . .
H50A H 0.8746 0.9149 0.2774 0.122 Uiso 1 1 calc R . .
H50B H 0.8836 0.9269 0.1910 0.122 Uiso 1 1 calc R . .
H50C H 1.0043 0.9173 0.2382 0.122 Uiso 1 1 calc R . .
C51 C 0.9913(3) 0.7355(2) 0.34510(15) 0.0676(8) Uani 1 1 d . . .
H51A H 0.9402 0.7577 0.3795 0.101 Uiso 1 1 calc R . .
H51B H 1.0740 0.7510 0.3464 0.101 Uiso 1 1 calc R . .
H51C H 0.9936 0.6654 0.3608 0.101 Uiso 1 1 calc R . .
C52 C 0.9991(2) 0.6251(2) 0.07235(16) 0.0606(8) Uani 1 1 d . . .
H52 H 0.9248 0.5980 0.0980 0.073 Uiso 1 1 calc R . .
C53 C 1.0916(4) 0.5395(3) 0.0742(3) 0.1266(18) Uani 1 1 d . . .
H53A H 1.1128 0.4974 0.1266 0.190 Uiso 1 1 calc R . .
H53B H 1.1650 0.5634 0.0479 0.190 Uiso 1 1 calc R . .
H53C H 1.0563 0.5029 0.0492 0.190 Uiso 1 1 calc R . .
C54 C 0.9606(4) 0.6930(3) -0.0058(2) 0.1109(14) Uani 1 1 d . . .
H54A H 0.9305 0.6570 -0.0332 0.166 Uiso 1 1 calc R . .
H54B H 1.0303 0.7239 -0.0321 0.166 Uiso 1 1 calc R . .
H54C H 0.8957 0.7427 -0.0035 0.166 Uiso 1 1 calc R . .
C55 C 0.84071(18) 0.56218(15) 0.30367(12) 0.0339(5) Uani 1 1 d . . .
C56 C 0.9518(2) 0.50528(16) 0.30548(14) 0.0432(6) Uani 1 1 d . . .
H56 H 0.9893 0.5097 0.2593 0.052 Uiso 1 1 calc R . .
C57 C 1.0087(2) 0.44286(18) 0.37228(16) 0.0551(7) Uani 1 1 d . . .
H57 H 1.0837 0.4046 0.3716 0.066 Uiso 1 1 calc R . .
C58 C 0.9567(3) 0.43609(19) 0.43978(16) 0.0597(8) Uani 1 1 d . . .
H58 H 0.9963 0.3936 0.4858 0.072 Uiso 1 1 calc R . .
C59 C 0.8478(2) 0.49047(19) 0.44082(14) 0.0542(7) Uani 1 1 d . . .
H59 H 0.8119 0.4859 0.4875 0.065 Uiso 1 1 calc R . .
C60 C 0.7899(2) 0.55224(17) 0.37343(13) 0.0423(6) Uani 1 1 d . . .
H60 H 0.7137 0.5887 0.3748 0.051 Uiso 1 1 calc R . .
B1 B 0.5455(2) 0.30364(19) 0.35961(14) 0.0363(6) Uani 1 1 d . . .
B2 B 0.7769(2) 0.63479(18) 0.22814(14) 0.0323(6) Uani 1 1 d . . .
C61 C 0.0282(4) 0.0145(3) 0.0259(2) 0.150 Uiso 0.50 1 d P . .
C62 C 0.1642(6) 0.0334(4) 0.0119(4) 0.157(2) Uiso 1 1 d . . .
C63 C 0.2064(12) 0.0578(10) 0.0644(8) 0.173(5) Uiso 0.50 1 d P . .
O1 O -0.0282(4) -0.0145(3) -0.0259(2) 0.150 Uiso 0.50 1 d P . .

loop_
_atom_site_aniso_label
_atom_site_aniso_U_11
_atom_site_aniso_U_22
_atom_site_aniso_U_33
_atom_site_aniso_U_23
_atom_site_aniso_U_13
_atom_site_aniso_U_12
N1 0.0294(10) 0.0339(11) 0.0566(13) -0.0185(10) -0.0011(8) -0.0033(8)
N2 0.0268(9) 0.0372(11) 0.0515(12) -0.0201(9) 0.0014(8) -0.0008(8)
N3 0.0297(9) 0.0401(11) 0.0314(10) -0.0088(9) 0.0013(8) -0.0053(8)
N4 0.0294(9) 0.0437(11) 0.0316(10) -0.0102(9) -0.0034(8) -0.0048(8)
C1 0.0236(11) 0.0368(13) 0.0540(16) -0.0186(12) -0.0040(10) -0.0027(9)
C2 0.0252(11) 0.0371(13) 0.0542(16) -0.0171(12) -0.0030(10) -0.0068(10)
C3 0.0347(12) 0.0364(14) 0.0653(18) -0.0171(13) -0.0051(12) -0.0041(10)
C4 0.0379(13) 0.0439(15) 0.081(2) -0.0320(16) -0.0029(13) -0.0001(11)
C5 0.0404(13) 0.0586(17) 0.0651(19) -0.0336(15) 0.0020(12) -0.0032(12)
C6 0.0286(12) 0.0488(15) 0.0552(16) -0.0235(13) -0.0016(11) -0.0034(10)
C7 0.0377(13) 0.0420(14) 0.0512(15) -0.0162(12) -0.0054(11) -0.0027(10)
C8 0.073(2) 0.085(2) 0.078(2) -0.0462(19) -0.0071(16) -0.0194(17)
C9 0.093(2) 0.063(2) 0.065(2) -0.0182(16) 0.0168(17) -0.0159(17)
C10 0.0459(14) 0.0656(18) 0.0515(17) -0.0227(14) -0.0030(12) 0.0021(13)
C11 0.083(2) 0.076(2) 0.066(2) -0.0087(17) -0.0107(17) -0.0236(17)
C12 0.085(2) 0.104(3) 0.067(2) -0.038(2) -0.0109(17) -0.022(2)
C13 0.0289(11) 0.0312(12) 0.0531(15) -0.0175(11) -0.0023(10) -0.0027(9)
C14 0.0343(12) 0.0374(13) 0.0546(16) -0.0219(12) 0.0034(11) -0.0065(10)
C15 0.0347(13) 0.0439(14) 0.0662(17) -0.0269(13) 0.0073(12) -0.0084(11)
C16 0.0277(12) 0.0435(15) 0.078(2) -0.0217(14) -0.0018(13) -0.0062(10)
C17 0.0370(13) 0.0443(15) 0.0612(18) -0.0168(13) -0.0118(12) -0.0053(11)
C18 0.0375(13) 0.0373(13) 0.0496(15) -0.0136(12) -0.0060(11) -0.0031(10)
C19 0.0400(13) 0.0642(17) 0.0552(16) -0.0318(14) 0.0068(11) -0.0154(12)
C20 0.101(3) 0.084(2) 0.070(2) -0.0183(19) -0.0283(19) -0.030(2)
C21 0.075(2) 0.113(3) 0.096(3) -0.076(2) 0.0176(18) -0.0247(19)
C22 0.0512(15) 0.0628(18) 0.0507(16) -0.0196(14) -0.0061(12) -0.0102(13)
C23 0.097(3) 0.128(3) 0.056(2) -0.006(2) -0.0114(19) -0.007(2)
C24 0.120(3) 0.078(2) 0.078(2) -0.039(2) 0.024(2) -0.009(2)
C25 0.0296(11) 0.0344(13) 0.0448(14) -0.0112(11) 0.0058(10) -0.0061(10)
C26 0.0390(13) 0.0400(14) 0.0525(16) -0.0126(12) -0.0013(11) -0.0019(11)
C27 0.0399(14) 0.0405(15) 0.079(2) -0.0132(14) 0.0006(13) 0.0012(12)
C28 0.0471(15) 0.0374(15) 0.086(2) -0.0210(15) 0.0147(14) -0.0006(12)
C29 0.0556(17) 0.0462(16) 0.082(2) -0.0330(15) 0.0088(14) -0.0105(13)
C30 0.0359(13) 0.0438(15) 0.0633(17) -0.0204(13) 0.0006(11) -0.0058(11)
C31 0.0245(11) 0.0443(14) 0.0327(13) -0.0070(11) 0.0019(9) -0.0039(10)
C32 0.0292(12) 0.0436(15) 0.0532(16) -0.0103(12) -0.0008(11) -0.0036(10)
C33 0.0441(15) 0.0470(16) 0.0651(19) 0.0000(14) -0.0046(13) -0.0002(12)
C34 0.0470(15) 0.073(2) 0.0462(17) 0.0049(16) -0.0082(13) 0.0071(14)
C35 0.0457(15) 0.081(2) 0.0405(16) -0.0171(15) -0.0061(12) 0.0039(14)
C36 0.0328(12) 0.0592(17) 0.0374(14) -0.0135(13) -0.0019(10) 0.0010(11)
C37 0.0426(14) 0.0415(15) 0.0731(19) -0.0211(14) -0.0089(13) 0.0001(11)
C38 0.085(2) 0.062(2) 0.123(3) -0.042(2) 0.019(2) -0.0244(17)
C39 0.075(2) 0.094(2) 0.069(2) -0.0424(19) 0.0125(16) -0.0293(18)
C40 0.0538(15) 0.0655(18) 0.0437(15) -0.0270(14) -0.0114(12) 0.0050(13)
C41 0.071(2) 0.092(2) 0.083(2) -0.050(2) 0.0153(17) -0.0081(17)
C42 0.097(2) 0.067(2) 0.091(3) -0.0273(19) 0.034(2) -0.0190(18)
C43 0.0289(11) 0.0392(13) 0.0325(12) -0.0100(10) 0.0017(9) -0.0053(9)
C44 0.0335(12) 0.0369(13) 0.0355(13) -0.0106(11) -0.0004(9) -0.0056(10)
C45 0.0402(13) 0.0505(15) 0.0457(15) -0.0189(12) 0.0020(11) -0.0150(11)
C46 0.0309(12) 0.0669(18) 0.0572(17) -0.0219(14) 0.0043(11) -0.0137(12)
C47 0.0371(13) 0.0692(18) 0.0528(16) -0.0290(14) 0.0113(11) -0.0072(12)
C48 0.0366(13) 0.0534(15) 0.0420(14) -0.0211(12) 0.0044(10) -0.0067(11)
C49 0.0421(13) 0.0575(16) 0.0541(16) -0.0332(14) 0.0083(11) -0.0130(12)
C50 0.082(2) 0.068(2) 0.111(3) -0.054(2) 0.0204(19) -0.0084(17)
C51 0.0604(17) 0.107(3) 0.0532(18) -0.0450(18) 0.0089(14) -0.0287(17)
C52 0.0474(15) 0.095(2) 0.0599(19) -0.0523(18) 0.0093(13) -0.0115(14)
C53 0.095(3) 0.148(4) 0.197(5) -0.140(4) -0.019(3) 0.009(3)
C54 0.148(4) 0.134(4) 0.064(2) -0.041(2) -0.016(2) -0.046(3)
C55 0.0337(12) 0.0331(12) 0.0374(13) -0.0144(10) -0.0017(9) -0.0088(10)
C56 0.0385(13) 0.0400(14) 0.0476(15) -0.0135(12) -0.0029(11) -0.0019(11)
C57 0.0442(14) 0.0411(15) 0.067(2) -0.0079(14) -0.0093(14) 0.0003(12)
C58 0.0603(18) 0.0485(16) 0.0540(18) 0.0026(14) -0.0203(14) -0.0142(14)
C59 0.0635(17) 0.0602(17) 0.0347(15) -0.0088(13) -0.0014(12) -0.0218(14)
C60 0.0413(13) 0.0445(14) 0.0398(14) -0.0126(12) 0.0008(11) -0.0113(11)
B1 0.0328(13) 0.0384(15) 0.0349(15) -0.0110(12) -0.0022(11) -0.0034(11)
B2 0.0312(13) 0.0349(14) 0.0346(14) -0.0181(12) 0.0012(10) -0.0024(11)

loop_
_atom_type_symbol
_atom_type_description
_atom_type_scat_dispersion_real
_atom_type_scat_dispersion_imag
_atom_type_scat_source
C C 0.0033 0.0016 'International Tables Vol C Tables 4.2.6.8 and 6.1.1.4'
H H 0.0000 0.0000 'International Tables Vol C Tables 4.2.6.8 and 6.1.1.4'
N N 0.0061 0.0033 'International Tables Vol C Tables 4.2.6.8 and 6.1.1.4'
B B 0.0013 0.0007 'International Tables Vol C Tables 4.2.6.8 and 6.1.1.4'
O O 0.0106 0.0060 'International Tables Vol C Tables 4.2.6.8 and 6.1.1.4'

loop_
_geom_angle_atom_site_label_1
_geom_angle_atom_site_label_2
_geom_angle_atom_site_label_3
_geom_angle
_geom_angle_site_symmetry_1
_geom_angle_site_symmetry_3
_geom_angle_publ_flag
B1 N1 C1 124.59(18) . . ?
B1 N2 C13 127.95(18) . . ?
B2 N3 C31 124.16(18) . . ?
B2 N4 C43 129.89(18) . . ?
C6 C1 C2 121.5(2) . . ?
C6 C1 N1 119.8(2) . . ?
C2 C1 N1 118.7(2) . . ?
C3 C2 C1 118.1(2) . . ?
C3 C2 C7 120.6(2) . . ?
C1 C2 C7 121.3(2) . . ?
C4 C3 C2 120.7(2) . . ?
C5 C4 C3 120.6(2) . . ?
C4 C5 C6 121.2(2) . . ?
C5 C6 C1 118.0(2) . . ?
C5 C6 C10 120.6(2) . . ?
C1 C6 C10 121.4(2) . . ?
C2 C7 C9 114.7(2) . . ?
C2 C7 C8 110.1(2) . . ?
C9 C7 C8 109.7(2) . . ?
C6 C10 C12 113.5(2) . . ?
C6 C10 C11 110.1(2) . . ?
C12 C10 C11 110.8(2) . . ?
C14 C13 C18 121.1(2) . . ?
C14 C13 N2 120.16(19) . . ?
C18 C13 N2 118.8(2) . . ?
C15 C14 C13 118.0(2) . . ?
C15 C14 C19 119.7(2) . . ?
C13 C14 C19 122.32(19) . . ?
C16 C15 C14 121.5(2) . . ?
C15 C16 C17 119.9(2) . . ?
C16 C17 C18 121.3(2) . . ?
C17 C18 C13 118.2(2) . . ?
C17 C18 C22 120.9(2) . . ?
C13 C18 C22 120.9(2) . . ?
C20 C19 C14 110.7(2) . . ?
C20 C19 C21 111.1(3) . . ?
C14 C19 C21 112.9(2) . . ?
C24 C22 C23 111.3(3) . . ?
C24 C22 C18 111.1(2) . . ?
C23 C22 C18 114.2(2) . . ?
C30 C25 C26 116.2(2) . . ?
C30 C25 B1 121.0(2) . . ?
C26 C25 B1 122.7(2) . . ?
C27 C26 C25 122.2(2) . . ?
C28 C27 C26 119.7(2) . . ?
C27 C28 C29 119.8(2) . . ?
C28 C29 C30 119.9(3) . . ?
C29 C30 C25 122.1(2) . . ?
C36 C31 C32 121.3(2) . . ?
C36 C31 N3 119.3(2) . . ?
C32 C31 N3 119.3(2) . . ?
C33 C32 C31 118.2(2) . . ?
C33 C32 C37 120.5(2) . . ?
C31 C32 C37 121.2(2) . . ?
C34 C33 C32 121.0(3) . . ?
C35 C34 C33 120.3(2) . . ?
C34 C35 C36 121.2(3) . . ?
C35 C36 C31 118.0(2) . . ?
C35 C36 C40 120.0(2) . . ?
C31 C36 C40 122.0(2) . . ?
C32 C37 C39 110.0(2) . . ?
C32 C37 C38 113.6(2) . . ?
C39 C37 C38 110.0(2) . . ?
C41 C40 C36 113.1(2) . . ?
C41 C40 C42 110.4(2) . . ?
C36 C40 C42 110.7(2) . . ?
C44 C43 C48 120.54(19) . . ?
C44 C43 N4 120.74(19) . . ?
C48 C43 N4 118.70(19) . . ?
C45 C44 C43 118.2(2) . . ?
C45 C44 C49 118.3(2) . . ?
C43 C44 C49 123.49(19) . . ?
C46 C45 C44 121.9(2) . . ?
C45 C46 C47 119.4(2) . . ?
C46 C47 C48 121.2(2) . . ?
C47 C48 C43 118.7(2) . . ?
C47 C48 C52 120.0(2) . . ?
C43 C48 C52 121.3(2) . . ?
C44 C49 C51 111.2(2) . . ?
C44 C49 C50 111.5(2) . . ?
C51 C49 C50 111.0(2) . . ?
C54 C52 C53 113.1(3) . . ?
C54 C52 C48 110.7(3) . . ?
C53 C52 C48 111.7(2) . . ?
C56 C55 C60 116.3(2) . . ?
C56 C55 B2 122.3(2) . . ?
C60 C55 B2 121.34(19) . . ?
C57 C56 C55 122.0(2) . . ?
C58 C57 C56 119.9(2) . . ?
C57 C58 C59 120.1(2) . . ?
C58 C59 C60 119.8(3) . . ?
C59 C60 C55 121.8(2) . . ?
N2 B1 N1 118.5(2) . . ?
N2 B1 C25 122.78(19) . . ?
N1 B1 C25 118.7(2) . . ?
N4 B2 N3 118.4(2) . . ?
N4 B2 C55 121.81(19) . . ?
N3 B2 C55 119.8(2) . . ?
O1 C61 O1 70(10) 2 . ?
O1 C61 C61 70(10) 2 2 ?
O1 C61 C61 0.0(4) . 2 ?
O1 C61 C62 81(10) 2 . ?
O1 C61 C62 117.3(5) . . ?
C61 C61 C62 117.3(5) 2 . ?
C63 C62 O1 111.4(8) . 2 ?
C63 C62 C61 111.4(8) . . ?
O1 C62 C61 0.0(4) 2 . ?
C61 O1 O1 108(10) 2 2 ?
C61 O1 C61 108(10) 2 . ?
O1 O1 C61 0.0(4) 2 . ?
C61 O1 C62 113(10) 2 2 ?
O1 O1 C62 117.3(5) 2 2 ?
C61 O1 C62 117.3(5) . 2 ?

loop_
_geom_bond_atom_site_label_1
_geom_bond_atom_site_label_2
_geom_bond_distance
_geom_bond_site_symmetry_2
_geom_bond_publ_flag
N1 B1 1.420(3) . ?
N1 C1 1.441(3) . ?
N2 B1 1.414(3) . ?
N2 C13 1.433(3) . ?
N3 B2 1.422(3) . ?
N3 C31 1.435(3) . ?
N4 B2 1.417(3) . ?
N4 C43 1.434(3) . ?
C1 C6 1.399(3) . ?
C1 C2 1.407(3) . ?
C2 C3 1.399(3) . ?
C2 C7 1.514(3) . ?
C3 C4 1.374(4) . ?
C4 C5 1.373(4) . ?
C5 C6 1.396(3) . ?
C6 C10 1.514(4) . ?
C7 C9 1.513(4) . ?
C7 C8 1.530(4) . ?
C10 C12 1.520(4) . ?
C10 C11 1.531(4) . ?
C13 C14 1.401(3) . ?
C13 C18 1.404(3) . ?
C14 C15 1.397(3) . ?
C14 C19 1.518(3) . ?
C15 C16 1.374(3) . ?
C16 C17 1.372(4) . ?
C17 C18 1.395(3) . ?
C18 C22 1.523(4) . ?
C19 C20 1.509(4) . ?
C19 C21 1.518(4) . ?
C22 C24 1.508(4) . ?
C22 C23 1.514(4) . ?
C25 C30 1.387(3) . ?
C25 C26 1.400(3) . ?
C25 B1 1.576(3) . ?
C26 C27 1.382(3) . ?
C27 C28 1.372(4) . ?
C28 C29 1.378(4) . ?
C29 C30 1.384(3) . ?
C31 C36 1.404(3) . ?
C31 C32 1.405(3) . ?
C32 C33 1.393(3) . ?
C32 C37 1.514(4) . ?
C33 C34 1.381(4) . ?
C34 C35 1.373(4) . ?
C35 C36 1.396(3) . ?
C36 C40 1.516(4) . ?
C37 C39 1.521(4) . ?
C37 C38 1.530(4) . ?
C40 C41 1.514(4) . ?
C40 C42 1.520(4) . ?
C43 C44 1.400(3) . ?
C43 C48 1.404(3) . ?
C44 C45 1.392(3) . ?
C44 C49 1.514(3) . ?
C45 C46 1.374(3) . ?
C46 C47 1.375(4) . ?
C47 C48 1.392(3) . ?
C48 C52 1.526(3) . ?
C49 C51 1.529(4) . ?
C49 C50 1.531(4) . ?
C52 C54 1.495(5) . ?
C52 C53 1.527(4) . ?
C55 C56 1.397(3) . ?
C55 C60 1.397(3) . ?
C55 B2 1.566(3) . ?
C56 C57 1.379(3) . ?
C57 C58 1.373(4) . ?
C58 C59 1.370(4) . ?
C59 C60 1.388(3) . ?
C61 O1 0.000(9) 2 ?
C61 O1 1.420(8) . ?
C61 C61 1.420(8) 2 ?
C61 C62 1.568(7) . ?
C62 C63 1.314(13) . ?
C62 O1 1.568(7) 2 ?
O1 C61 0.000(9) 2 ?
O1 O1 1.420(8) 2 ?
O1 C62 1.568(7) 2 ?

loop_
_geom_torsion_atom_site_label_1
_geom_torsion_atom_site_label_2
_geom_torsion_atom_site_label_3
_geom_torsion_atom_site_label_4
_geom_torsion
_geom_torsion_site_symmetry_1
_geom_torsion_site_symmetry_2
_geom_torsion_site_symmetry_3
_geom_torsion_site_symmetry_4
_geom_torsion_publ_flag
B1 N1 C1 C6 97.4(3) . . . . ?
B1 N1 C1 C2 -81.0(3) . . . . ?
C6 C1 C2 C3 1.1(3) . . . . ?
N1 C1 C2 C3 179.48(18) . . . . ?
C6 C1 C2 C7 178.79(19) . . . . ?
N1 C1 C2 C7 -2.8(3) . . . . ?
C1 C2 C3 C4 -0.2(3) . . . . ?
C7 C2 C3 C4 -177.9(2) . . . . ?
C2 C3 C4 C5 -0.4(3) . . . . ?
C3 C4 C5 C6 0.1(4) . . . . ?
C4 C5 C6 C1 0.7(3) . . . . ?
C4 C5 C6 C10 178.9(2) . . . . ?
C2 C1 C6 C5 -1.3(3) . . . . ?
N1 C1 C6 C5 -179.7(2) . . . . ?
C2 C1 C6 C10 -179.5(2) . . . . ?
N1 C1 C6 C10 2.1(3) . . . . ?
C3 C2 C7 C9 -28.5(3) . . . . ?
C1 C2 C7 C9 153.9(2) . . . . ?
C3 C2 C7 C8 95.8(3) . . . . ?
C1 C2 C7 C8 -81.8(3) . . . . ?
C5 C6 C10 C12 44.2(3) . . . . ?
C1 C6 C10 C12 -137.6(2) . . . . ?
C5 C6 C10 C11 -80.7(3) . . . . ?
C1 C6 C10 C11 97.5(3) . . . . ?
B1 N2 C13 C14 -68.1(3) . . . . ?
B1 N2 C13 C18 111.4(3) . . . . ?
C18 C13 C14 C15 -2.2(3) . . . . ?
N2 C13 C14 C15 177.26(19) . . . . ?
C18 C13 C14 C19 176.1(2) . . . . ?
N2 C13 C14 C19 -4.4(3) . . . . ?
C13 C14 C15 C16 1.9(3) . . . . ?
C19 C14 C15 C16 -176.5(2) . . . . ?
C14 C15 C16 C17 -0.3(4) . . . . ?
C15 C16 C17 C18 -0.9(4) . . . . ?
C16 C17 C18 C13 0.5(4) . . . . ?
C16 C17 C18 C22 -179.9(2) . . . . ?
C14 C13 C18 C17 1.1(3) . . . . ?
N2 C13 C18 C17 -178.4(2) . . . . ?
C14 C13 C18 C22 -178.6(2) . . . . ?
N2 C13 C18 C22 2.0(3) . . . . ?
C15 C14 C19 C20 68.6(3) . . . . ?
C13 C14 C19 C20 -109.7(3) . . . . ?
C15 C14 C19 C21 -56.7(3) . . . . ?
C13 C14 C19 C21 125.1(3) . . . . ?
C17 C18 C22 C24 -93.1(3) . . . . ?
C13 C18 C22 C24 86.6(3) . . . . ?
C17 C18 C22 C23 33.8(4) . . . . ?
C13 C18 C22 C23 -146.6(3) . . . . ?
C30 C25 C26 C27 0.6(3) . . . . ?
B1 C25 C26 C27 -179.4(2) . . . . ?
C25 C26 C27 C28 -1.6(4) . . . . ?
C26 C27 C28 C29 1.6(4) . . . . ?
C27 C28 C29 C30 -0.6(4) . . . . ?
C28 C29 C30 C25 -0.3(4) . . . . ?
C26 C25 C30 C29 0.3(4) . . . . ?
B1 C25 C30 C29 -179.7(2) . . . . ?
B2 N3 C31 C36 96.2(3) . . . . ?
B2 N3 C31 C32 -81.6(3) . . . . ?
C36 C31 C32 C33 -0.7(3) . . . . ?
N3 C31 C32 C33 177.05(19) . . . . ?
C36 C31 C32 C37 175.7(2) . . . . ?
N3 C31 C32 C37 -6.5(3) . . . . ?
C31 C32 C33 C34 0.8(4) . . . . ?
C37 C32 C33 C34 -175.6(2) . . . . ?
C32 C33 C34 C35 -0.2(4) . . . . ?
C33 C34 C35 C36 -0.6(4) . . . . ?
C34 C35 C36 C31 0.7(4) . . . . ?
C34 C35 C36 C40 179.4(2) . . . . ?
C32 C31 C36 C35 0.0(3) . . . . ?
N3 C31 C36 C35 -177.8(2) . . . . ?
C32 C31 C36 C40 -178.7(2) . . . . ?
N3 C31 C36 C40 3.5(3) . . . . ?
C33 C32 C37 C39 84.3(3) . . . . ?
C31 C32 C37 C39 -92.1(3) . . . . ?
C33 C32 C37 C38 -39.5(3) . . . . ?
C31 C32 C37 C38 144.2(2) . . . . ?
C35 C36 C40 C41 48.6(3) . . . . ?
C31 C36 C40 C41 -132.7(2) . . . . ?
C35 C36 C40 C42 -76.0(3) . . . . ?
C31 C36 C40 C42 102.7(3) . . . . ?
B2 N4 C43 C44 -67.8(3) . . . . ?
B2 N4 C43 C48 113.6(3) . . . . ?
C48 C43 C44 C45 1.7(3) . . . . ?
N4 C43 C44 C45 -176.9(2) . . . . ?
C48 C43 C44 C49 -179.0(2) . . . . ?
N4 C43 C44 C49 2.4(3) . . . . ?
C43 C44 C45 C46 0.2(4) . . . . ?
C49 C44 C45 C46 -179.2(2) . . . . ?
C44 C45 C46 C47 -1.0(4) . . . . ?
C45 C46 C47 C48 0.0(4) . . . . ?
C46 C47 C48 C43 1.8(4) . . . . ?
C46 C47 C48 C52 -176.7(3) . . . . ?
C44 C43 C48 C47 -2.7(3) . . . . ?
N4 C43 C48 C47 176.0(2) . . . . ?
C44 C43 C48 C52 175.8(2) . . . . ?
N4 C43 C48 C52 -5.5(3) . . . . ?
C45 C44 C49 C51 -60.0(3) . . . . ?
C43 C44 C49 C51 120.6(2) . . . . ?
C45 C44 C49 C50 64.4(3) . . . . ?
C43 C44 C49 C50 -114.9(3) . . . . ?
C47 C48 C52 C54 -84.4(3) . . . . ?
C43 C48 C52 C54 97.1(3) . . . . ?
C47 C48 C52 C53 42.6(4) . . . . ?
C43 C48 C52 C53 -135.8(3) . . . . ?
C60 C55 C56 C57 -0.2(3) . . . . ?
B2 C55 C56 C57 178.7(2) . . . . ?
C55 C56 C57 C58 -0.7(4) . . . . ?
C56 C57 C58 C59 0.7(4) . . . . ?
C57 C58 C59 C60 0.2(4) . . . . ?
C58 C59 C60 C55 -1.1(4) . . . . ?
C56 C55 C60 C59 1.1(3) . . . . ?
B2 C55 C60 C59 -177.8(2) . . . . ?
C13 N2 B1 N1 175.5(2) . . . . ?
C13 N2 B1 C25 -4.6(4) . . . . ?
C1 N1 B1 N2 -4.1(3) . . . . ?
C1 N1 B1 C25 176.0(2) . . . . ?
C30 C25 B1 N2 141.5(2) . . . . ?
C26 C25 B1 N2 -38.5(3) . . . . ?
C30 C25 B1 N1 -38.6(3) . . . . ?
C26 C25 B1 N1 141.3(2) . . . . ?
C43 N4 B2 N3 174.9(2) . . . . ?
C43 N4 B2 C55 -4.8(3) . . . . ?
C31 N3 B2 N4 0.6(3) . . . . ?
C31 N3 B2 C55 -179.80(19) . . . . ?
C56 C55 B2 N4 -43.0(3) . . . . ?
C60 C55 B2 N4 135.9(2) . . . . ?
C56 C55 B2 N3 137.4(2) . . . . ?
C60 C55 B2 N3 -43.8(3) . . . . ?
O1 C61 C62 C63 120(10) 2 . . . ?
O1 C61 C62 C63 -178.8(8) . . . . ?
C61 C61 C62 C63 -178.8(8) 2 . . . ?
O1 C61 C62 O1 61(13) . . . 2 ?
C61 C61 C62 O1 61(13) 2 . . 2 ?
O1 C61 O1 C61 0(2) 2 . . 2 ?
C62 C61 O1 C61 -51(17) . . . 2 ?
C61 C61 O1 O1 0(43) 2 . . 2 ?
C62 C61 O1 O1 -68(33) . . . 2 ?
O1 C61 O1 C62 -112(23) 2 . . 2 ?
C61 C61 O1 C62 -129(28) 2 . . 2 ?
C62 C61 O1 C62 180.0 . . . 2 ?
